data_7227224
loop_
_publ_author_name
'Khamrang, Themmila'
'Kartikeyan, Radhakrishnan'
'Velusamy, Marappan'
'Rajendiran, Venugopal'
'R, Dhivya'
'Perumalsamy, Balaji'
'M. A., Akbarsha'
'Palaniandavar, Mallayan'

_publ_section_title
;
 Synthesis, Structures, and DNA and Protein Binding of
 Ruthenium(II)-p-Cymene Complexes of Substituted
 Pyridylimidazo[1,5-a]pyridine: Enhanced Cytotoxicity of Complexes of
 Ligands Appended with Carbazole Moiety
;
_journal_name_full 'RSC Adv.'
_journal_paper_doi 10.1039/C6RA23663D
_journal_year 2016
_chemical_formula_sum 'C40 H36 B Cl F4 N4 Ru'
_chemical_formula_weight 796.06
_chemical_name_systematic
;
 ?
;
_space_group_crystal_system monoclinic
_space_group_IT_number 14
_space_group_name_Hall '-P 2ybc'
_space_group_name_H-M_alt 'P 1 21/c 1'
_symmetry_space_group_name_Hall '-P 2ybc'
_symmetry_space_group_name_H-M 'P 1 21/c 1'
_atom_sites_solution_hydrogens geom
_audit_creation_method SHELXL-2013
_audit_update_record
;
2016-06-08 deposited with the CCDC.
2016-11-28 downloaded from the CCDC.
;
_cell_angle_alpha 90
_cell_angle_beta 97.198(2)
_cell_angle_gamma 90
_cell_formula_units_Z 4
_cell_length_a 12.4248(3)
_cell_length_b 11.9615(4)
_cell_length_c 24.8642(6)
_cell_measurement_reflns_used 6384
_cell_measurement_temperature 293(2)
_cell_measurement_theta_max 28.609
_cell_measurement_theta_min 3.278
_cell_volume 3666.18(18)
_computing_structure_refinement 'SHELXL-2013 (Sheldrick, 2013)'
_diffrn_ambient_temperature 293(2)
_diffrn_measured_fraction_theta_full 0.998
_diffrn_measured_fraction_theta_max 0.893
_diffrn_measurement_device_type EOS,Gemini
_diffrn_radiation_type MoK\a
_diffrn_radiation_wavelength 0.71073
_diffrn_reflns_av_R_equivalents 0.0229
_diffrn_reflns_av_unetI/netI 0.0353
_diffrn_reflns_Laue_measured_fraction_full 0.998
_diffrn_reflns_Laue_measured_fraction_max 0.893
_diffrn_reflns_limit_h_max 16
_diffrn_reflns_limit_h_min -7
_diffrn_reflns_limit_k_max 16
_diffrn_reflns_limit_k_min -15
_diffrn_reflns_limit_l_max 33
_diffrn_reflns_limit_l_min -32
_diffrn_reflns_number 16839
_diffrn_reflns_point_group_measured_fraction_full 0.998
_diffrn_reflns_point_group_measured_fraction_max 0.893
_diffrn_reflns_theta_full 25.242
_diffrn_reflns_theta_max 28.609
_diffrn_reflns_theta_min 3.278
_exptl_absorpt_coefficient_mu 0.556
_exptl_crystal_colour yellow
_exptl_crystal_density_diffrn 1.442
_exptl_crystal_description needle
_exptl_crystal_F_000 1624
_exptl_crystal_size_max 0.35
_exptl_crystal_size_mid 0.29
_exptl_crystal_size_min 0.28
_refine_diff_density_max 1.553
_refine_diff_density_min -0.702
_refine_diff_density_rms 0.083
_refine_ls_extinction_method none
_refine_ls_goodness_of_fit_ref 1.074
_refine_ls_hydrogen_treatment constr
_refine_ls_matrix_type full
_refine_ls_number_parameters 460
_refine_ls_number_reflns 8376
_refine_ls_number_restraints 0
_refine_ls_restrained_S_all 1.074
_refine_ls_R_factor_all 0.0742
_refine_ls_R_factor_gt 0.0526
_refine_ls_shift/su_max 0.001
_refine_ls_shift/su_mean 0.000
_refine_ls_structure_factor_coef Fsqd
_refine_ls_weighting_details 'w=1/[\s^2^(Fo^2^)+(0.0828P)^2^+3.2402P] where P=(Fo^2^+2Fc^2^)/3'
_refine_ls_weighting_scheme calc
_refine_ls_wR_factor_gt 0.1437
_refine_ls_wR_factor_ref 0.1623
_reflns_Friedel_coverage 0.000
_reflns_number_gt 6384
_reflns_number_total 8376
_reflns_threshold_expression 'I > 2\s(I)'
_cod_data_source_file c6ra23663d2.cif
_cod_data_source_block shelx
_cod_database_code 7227224
_shelx_space_group_comment
;
The symmetry employed for this shelxl refinement is uniquely defined
by the following loop, which should always be used as a source of
symmetry information in preference to the above space-group names.
They are only intended as comments.
;
_shelxl_version_number 2013-4

loop_
_space_group_symop_operation_xyz
'x, y, z'
'-x, y+1/2, -z+1/2'
'-x, -y, -z'
'x, -y-1/2, z-1/2'

loop_
_atom_site_label
_atom_site_type_symbol
_atom_site_fract_x
_atom_site_fract_y
_atom_site_fract_z
_atom_site_U_iso_or_equiv
_atom_site_adp_type
_atom_site_occupancy
_atom_site_site_symmetry_order
_atom_site_calc_flag
_atom_site_refinement_flags_posn
_atom_site_refinement_flags_adp
C2 C 0.8448(3) 0.9164(4) 0.10131(17) 0.0504(9) Uani 1 1 d . .
H31 H 0.8320 0.9422 0.0636 0.061 Uiso 1 1 calc R U
F3 F 0.2352(4) 0.4729(3) 0.17919(17) 0.1228(14) Uani 1 1 d . .
F2 F 0.2206(4) 0.4180(4) 0.09130(16) 0.1306(15) Uani 1 1 d . .
C3 C 0.8460(3) 0.7991(4) 0.11167(19) 0.0557(10) Uani 1 1 d . .
H32 H 0.8370 0.7472 0.0810 0.067 Uiso 1 1 calc R U
C1 C 0.8369(3) 0.9938(4) 0.14263(18) 0.0557(10) Uani 1 1 d . .
F4 F 0.2067(4) 0.2937(3) 0.15921(18) 0.1345(17) Uani 1 1 d . .
C5 C 0.8360(3) 0.8377(5) 0.20655(19) 0.0667(13) Uani 1 1 d . .
H34 H 0.8179 0.8115 0.2417 0.080 Uiso 1 1 calc R U
C4 C 0.8438(3) 0.7567(4) 0.1650(2) 0.0655(13) Uani 1 1 d . .
F1 F 0.3520(7) 0.3706(6) 0.1436(3) 0.204(3) Uani 1 1 d . .
C6 C 0.8307(4) 0.9504(5) 0.19602(19) 0.0690(14) Uani 1 1 d . .
H35 H 0.8092 1.0009 0.2238 0.083 Uiso 1 1 calc R U
C9 C 0.8465(5) 0.6345(5) 0.1799(3) 0.0867(18) Uani 1 1 d . .
H39 H 0.7939 0.6239 0.2057 0.104 Uiso 1 1 calc R U
C7 C 0.8283(6) 1.1180(5) 0.1303(3) 0.099(2) Uani 1 1 d . .
H37A H 0.8242 1.1587 0.1633 0.149 Uiso 1 1 calc R U
H37B H 0.7642 1.1321 0.1054 0.149 Uiso 1 1 calc R U
H37C H 0.8910 1.1419 0.1144 0.149 Uiso 1 1 calc R U
C8 C 0.8108(6) 0.5641(6) 0.1327(3) 0.115(2) Uani 1 1 d . .
H40A H 0.8126 0.4870 0.1436 0.173 Uiso 1 1 calc R U
H40B H 0.8584 0.5750 0.1056 0.173 Uiso 1 1 calc R U
H40C H 0.7382 0.5842 0.1182 0.173 Uiso 1 1 calc R U
C10 C 0.9580(7) 0.6049(7) 0.2096(4) 0.157(4) Uani 1 1 d . .
H38A H 0.9742 0.6532 0.2404 0.235 Uiso 1 1 calc R U
H38B H 1.0120 0.6143 0.1856 0.235 Uiso 1 1 calc R U
H38C H 0.9578 0.5286 0.2216 0.235 Uiso 1 1 calc R U
Ru1 Ru 0.70381(2) 0.86584(3) 0.14171(2) 0.04207(12) Uani 1 1 d . .
Cl1 Cl 0.57425(8) 1.01390(10) 0.14202(4) 0.0554(3) Uani 1 1 d . .
N1 N 0.5963(2) 0.7685(3) 0.18077(12) 0.0460(7) Uani 1 1 d . .
N2 N 0.5987(2) 0.7978(3) 0.07737(11) 0.0394(6) Uani 1 1 d . .
C23 C 0.6403(3) 0.8837(3) -0.00921(14) 0.0409(8) Uani 1 1 d . .
C26 C 0.7448(3) 1.0352(3) -0.07012(15) 0.0461(8) Uani 1 1 d . .
C14 C 0.4567(4) 0.6303(4) 0.17258(17) 0.0529(10) Uani 1 1 d . .
H4 H 0.4087 0.5851 0.1506 0.064 Uiso 1 1 calc R U
C29 C 0.7818(3) 1.1192(3) -0.15593(16) 0.0449(8) Uani 1 1 d . .
N3 N 0.5077(3) 0.7314(3) 0.00333(12) 0.0469(7) Uani 1 1 d . .
N4 N 0.8011(3) 1.1130(3) -0.09891(13) 0.0537(9) Uani 1 1 d . .
C15 C 0.5250(3) 0.7033(3) 0.14982(14) 0.0440(8) Uani 1 1 d . .
C17 C 0.4693(3) 0.6752(3) 0.04655(15) 0.0459(8) Uani 1 1 d . .
C28 C 0.6881(4) 0.8481(3) -0.05407(16) 0.0491(9) Uani 1 1 d . .
H14 H 0.6856 0.7729 -0.0636 0.059 Uiso 1 1 calc R U
C27 C 0.7391(3) 0.9234(3) -0.08441(15) 0.0499(9) Uani 1 1 d . .
H15 H 0.7697 0.8989 -0.1146 0.060 Uiso 1 1 calc R U
C35 C 0.8723(3) 1.1879(3) -0.06869(16) 0.0474(9) Uani 1 1 d . .
C22 C 0.5859(3) 0.8059(3) 0.02363(14) 0.0407(8) Uani 1 1 d . .
C24 C 0.6449(3) 0.9966(3) 0.00464(15) 0.0456(8) Uani 1 1 d . .
H18 H 0.6132 1.0216 0.0344 0.055 Uiso 1 1 calc R U
C16 C 0.5275(3) 0.7190(3) 0.09226(14) 0.0404(8) Uani 1 1 d . .
C13 C 0.4610(4) 0.6257(4) 0.22804(19) 0.0627(12) Uani 1 1 d . .
H3 H 0.4161 0.5768 0.2440 0.075 Uiso 1 1 calc R U
C40 C 0.9393(4) 1.1499(4) -0.0235(2) 0.0604(11) Uani 1 1 d . .
H30 H 0.9383 1.0747 -0.0141 0.072 Uiso 1 1 calc R U
C30 C 0.8626(4) 1.1526(4) -0.18597(18) 0.0628(12) Uani 1 1 d . .
H24 H 0.9320 1.1674 -0.1688 0.075 Uiso 1 1 calc R U
C34 C 0.6806(3) 1.0925(4) -0.18303(19) 0.0576(10) Uani 1 1 d . .
H20 H 0.6253 1.0690 -0.1637 0.069 Uiso 1 1 calc R U
C25 C 0.6964(3) 1.0715(3) -0.02575(15) 0.0470(9) Uani 1 1 d . .
H17 H 0.6989 1.1469 -0.0165 0.056 Uiso 1 1 calc R U
C12 C 0.5317(4) 0.6936(5) 0.25980(17) 0.0648(12) Uani 1 1 d . .
H2 H 0.5350 0.6921 0.2974 0.078 Uiso 1 1 calc R U
C11 C 0.5976(3) 0.7639(4) 0.23486(16) 0.0589(11) Uani 1 1 d . .
H1 H 0.6452 0.8103 0.2564 0.071 Uiso 1 1 calc R U
C20 C 0.3845(6) 0.6383(5) -0.0602(2) 0.101(2) Uani 1 1 d . .
H10 H 0.3548 0.6248 -0.0958 0.122 Uiso 1 1 calc R U
C32 C 0.7412(6) 1.1389(5) -0.2673(2) 0.0881(19) Uani 1 1 d . .
H22 H 0.7269 1.1476 -0.3047 0.106 Uiso 1 1 calc R U
C19 C 0.3456(5) 0.5768(6) -0.0171(2) 0.102(2) Uani 1 1 d . .
H9 H 0.2912 0.5239 -0.0252 0.122 Uiso 1 1 calc R U
C21 C 0.4625(4) 0.7146(5) -0.05010(17) 0.0715(14) Uani 1 1 d . .
H11 H 0.4861 0.7557 -0.0781 0.086 Uiso 1 1 calc R U
C33 C 0.6624(5) 1.1009(5) -0.2384(2) 0.0766(15) Uani 1 1 d . .
H21 H 0.5952 1.0803 -0.2565 0.092 Uiso 1 1 calc R U
C36 C 0.8756(4) 1.3003(4) -0.0817(2) 0.0670(12) Uani 1 1 d . .
H26 H 0.8306 1.3280 -0.1114 0.080 Uiso 1 1 calc R U
C39 C 1.0073(4) 1.2222(6) 0.0077(2) 0.0830(17) Uani 1 1 d . .
H29 H 1.0512 1.1961 0.0381 0.100 Uiso 1 1 calc R U
C31 C 0.8403(5) 1.1638(5) -0.2412(2) 0.0846(17) Uani 1 1 d . .
H23 H 0.8943 1.1889 -0.2610 0.101 Uiso 1 1 calc R U
C37 C 0.9452(5) 1.3712(4) -0.0509(3) 0.0884(19) Uani 1 1 d . .
H27 H 0.9481 1.4461 -0.0606 0.106 Uiso 1 1 calc R U
C38 C 1.0100(5) 1.3335(6) -0.0064(3) 0.094(2) Uani 1 1 d . .
H28 H 1.0559 1.3826 0.0144 0.113 Uiso 1 1 calc R U
C18 C 0.3863(4) 0.5943(4) 0.0346(2) 0.0690(13) Uani 1 1 d . .
H8 H 0.3606 0.5539 0.0623 0.083 Uiso 1 1 calc R U
B1 B 0.2247(8) 0.3932(6) 0.1422(3) 0.089(2) Uani 1 1 d . .

loop_
_atom_site_aniso_label
_atom_site_aniso_U_11
_atom_site_aniso_U_22
_atom_site_aniso_U_33
_atom_site_aniso_U_23
_atom_site_aniso_U_13
_atom_site_aniso_U_12
C2 0.0339(17) 0.068(3) 0.050(2) 0.003(2) 0.0101(16) -0.0127(18)
F3 0.169(4) 0.097(3) 0.108(3) -0.044(2) 0.041(3) -0.023(3)
F2 0.176(4) 0.137(3) 0.076(2) 0.019(2) 0.006(3) 0.017(3)
C3 0.0368(19) 0.065(3) 0.067(3) -0.006(2) 0.0111(18) -0.0024(18)
C1 0.040(2) 0.072(3) 0.056(2) -0.008(2) 0.0094(18) -0.0165(19)
F4 0.209(5) 0.088(3) 0.109(3) -0.010(2) 0.029(3) -0.050(3)
C5 0.041(2) 0.110(4) 0.047(2) 0.009(3) -0.0011(18) -0.015(2)
C4 0.038(2) 0.073(3) 0.083(3) 0.022(3) 0.002(2) -0.006(2)
F1 0.188(7) 0.203(7) 0.230(8) -0.027(5) 0.061(6) 0.020(5)
C6 0.051(2) 0.101(4) 0.054(3) -0.019(3) 0.001(2) -0.022(3)
C9 0.064(3) 0.083(4) 0.108(5) 0.019(3) -0.011(3) -0.017(3)
C7 0.091(4) 0.074(4) 0.138(6) -0.029(4) 0.038(4) -0.034(3)
C8 0.117(6) 0.089(5) 0.136(7) 0.009(4) 0.005(5) -0.015(4)
C10 0.112(6) 0.107(5) 0.231(12) 0.069(7) -0.059(7) -0.009(5)
Ru1 0.03535(17) 0.0603(2) 0.03077(17) -0.00103(13) 0.00509(11) -0.00903(13)
Cl1 0.0523(5) 0.0706(7) 0.0457(5) -0.0101(5) 0.0161(4) 0.0009(5)
N1 0.0417(16) 0.067(2) 0.0288(14) 0.0021(14) 0.0035(12) -0.0128(15)
N2 0.0407(15) 0.0490(17) 0.0295(14) 0.0003(12) 0.0076(12) -0.0058(13)
C23 0.0431(18) 0.049(2) 0.0306(17) 0.0023(14) 0.0069(14) -0.0036(15)
C26 0.049(2) 0.053(2) 0.0380(18) 0.0033(16) 0.0098(16) -0.0067(17)
C14 0.052(2) 0.061(2) 0.046(2) 0.0071(18) 0.0098(18) -0.0139(19)
C29 0.046(2) 0.048(2) 0.0407(19) 0.0035(16) 0.0061(16) -0.0068(16)
N3 0.0539(18) 0.0530(18) 0.0334(15) -0.0007(14) 0.0034(13) -0.0120(15)
N4 0.062(2) 0.062(2) 0.0380(17) 0.0047(15) 0.0093(15) -0.0172(17)
C15 0.0403(18) 0.057(2) 0.0347(17) 0.0058(16) 0.0050(14) 0.0028(17)
C17 0.050(2) 0.050(2) 0.0378(18) 0.0022(16) 0.0056(16) -0.0071(17)
C28 0.063(2) 0.047(2) 0.039(2) -0.0032(16) 0.0127(18) -0.0022(18)
C27 0.060(2) 0.055(2) 0.0376(19) -0.0037(17) 0.0204(17) -0.0025(19)
C35 0.046(2) 0.052(2) 0.045(2) -0.0037(17) 0.0072(16) 0.0005(17)
C22 0.0439(18) 0.045(2) 0.0342(17) -0.0021(15) 0.0070(14) -0.0020(15)
C24 0.050(2) 0.051(2) 0.0376(18) -0.0032(16) 0.0119(16) 0.0019(17)
C16 0.0377(17) 0.048(2) 0.0354(17) 0.0012(15) 0.0036(14) -0.0074(15)
C13 0.065(3) 0.076(3) 0.049(2) 0.017(2) 0.018(2) -0.012(2)
C40 0.049(2) 0.072(3) 0.060(3) 0.007(2) 0.005(2) 0.005(2)
C30 0.056(3) 0.084(3) 0.049(2) 0.004(2) 0.011(2) -0.022(2)
C34 0.048(2) 0.064(3) 0.061(3) 0.006(2) 0.0052(19) -0.007(2)
C25 0.055(2) 0.043(2) 0.045(2) -0.0021(16) 0.0109(17) -0.0007(17)
C12 0.068(3) 0.094(4) 0.035(2) 0.012(2) 0.0134(19) -0.011(3)
C11 0.053(2) 0.091(3) 0.0329(19) 0.002(2) 0.0037(17) -0.014(2)
C20 0.132(6) 0.123(5) 0.043(3) -0.006(3) -0.014(3) -0.070(4)
C32 0.122(5) 0.100(4) 0.039(2) 0.004(3) -0.005(3) -0.024(4)
C19 0.118(5) 0.124(5) 0.059(3) -0.010(3) -0.004(3) -0.078(4)
C21 0.089(3) 0.087(3) 0.036(2) -0.001(2) -0.002(2) -0.031(3)
C33 0.080(3) 0.074(3) 0.068(3) 0.004(3) -0.022(3) -0.011(3)
C36 0.070(3) 0.056(3) 0.073(3) 0.001(2) 0.000(2) 0.005(2)
C39 0.057(3) 0.127(5) 0.062(3) -0.014(3) -0.004(2) 0.004(3)
C31 0.099(4) 0.108(4) 0.051(3) 0.006(3) 0.026(3) -0.030(4)
C37 0.093(4) 0.051(3) 0.119(5) -0.028(3) 0.004(4) -0.002(3)
C38 0.084(4) 0.096(4) 0.099(5) -0.048(4) 0.000(4) -0.010(3)
C18 0.076(3) 0.074(3) 0.056(3) -0.003(2) 0.005(2) -0.033(3)
B1 0.148(7) 0.061(4) 0.053(3) 0.001(3) -0.009(4) 0.000(4)

loop_
_atom_type_symbol
_atom_type_description
_atom_type_scat_dispersion_real
_atom_type_scat_dispersion_imag
_atom_type_scat_source
C C 0.0033 0.0016 'International Tables Vol C Tables 4.2.6.8 and 6.1.1.4'
H H 0.0000 0.0000 'International Tables Vol C Tables 4.2.6.8 and 6.1.1.4'
B B 0.0013 0.0007 'International Tables Vol C Tables 4.2.6.8 and 6.1.1.4'
N N 0.0061 0.0033 'International Tables Vol C Tables 4.2.6.8 and 6.1.1.4'
F F 0.0171 0.0103 'International Tables Vol C Tables 4.2.6.8 and 6.1.1.4'
Cl Cl 0.1484 0.1585 'International Tables Vol C Tables 4.2.6.8 and 6.1.1.4'
Ru Ru -1.2594 0.8363 'International Tables Vol C Tables 4.2.6.8 and 6.1.1.4'

loop_
_geom_angle_atom_site_label_1
_geom_angle_atom_site_label_2
_geom_angle_atom_site_label_3
_geom_angle
C1 C2 C3 121.3(4)
C1 C2 Ru1 73.4(2)
C3 C2 Ru1 68.9(2)
C4 C3 C2 121.2(4)
C4 C3 Ru1 72.4(3)
C2 C3 Ru1 73.0(2)
C2 C1 C6 117.3(4)
C2 C1 C7 120.7(5)
C6 C1 C7 122.0(5)
C2 C1 Ru1 70.2(2)
C6 C1 Ru1 68.9(2)
C7 C1 Ru1 129.1(4)
C6 C5 C4 122.3(4)
C6 C5 Ru1 72.1(3)
C4 C5 Ru1 71.5(2)
C3 C4 C5 116.3(4)
C3 C4 C9 124.9(5)
C5 C4 C9 118.8(5)
C3 C4 Ru1 69.5(2)
C5 C4 Ru1 70.3(3)
C9 C4 Ru1 129.3(3)
C5 C6 C1 121.6(5)
C5 C6 Ru1 71.2(3)
C1 C6 Ru1 73.4(2)
C8 C9 C4 111.5(5)
C8 C9 C10 114.7(7)
C4 C9 C10 109.5(5)
N2 Ru1 N1 76.48(11)
N2 Ru1 C3 92.94(14)
N1 Ru1 C3 123.48(16)
N2 Ru1 C5 147.52(18)
N1 Ru1 C5 92.08(15)
C3 Ru1 C5 67.94(18)
N2 Ru1 C6 168.56(15)
N1 Ru1 C6 114.92(16)
C3 Ru1 C6 80.02(18)
C5 Ru1 C6 36.6(2)
N2 Ru1 C4 111.56(17)
N1 Ru1 C4 94.43(15)
C3 Ru1 C4 38.18(18)
C5 Ru1 C4 38.1(2)
C6 Ru1 C4 68.1(2)
N2 Ru1 C2 102.29(13)
N1 Ru1 C2 161.54(15)
C3 Ru1 C2 38.11(17)
C5 Ru1 C2 79.15(16)
C6 Ru1 C2 66.65(17)
C4 Ru1 C2 68.63(17)
N2 Ru1 C1 131.13(14)
N1 Ru1 C1 151.81(14)
C3 Ru1 C1 67.80(17)
C5 Ru1 C1 67.22(18)
C6 Ru1 C1 37.70(17)
C4 Ru1 C1 81.07(17)
C2 Ru1 C1 36.43(15)
N2 Ru1 Cl1 86.26(9)
N1 Ru1 Cl1 86.66(10)
C3 Ru1 Cl1 148.82(13)
C5 Ru1 Cl1 123.85(16)
C6 Ru1 Cl1 95.09(16)
C4 Ru1 Cl1 161.93(15)
C2 Ru1 Cl1 111.73(12)
C1 Ru1 Cl1 89.45(12)
C11 N1 C15 118.2(3)
C11 N1 Ru1 123.9(3)
C15 N1 Ru1 117.9(2)
C22 N2 C16 108.7(3)
C22 N2 Ru1 136.3(2)
C16 N2 Ru1 114.9(2)
C24 C23 C28 119.0(3)
C24 C23 C22 119.2(3)
C28 C23 C22 121.8(3)
C27 C26 C25 119.5(3)
C27 C26 N4 121.3(3)
C25 C26 N4 119.2(4)
C13 C14 C15 119.1(4)
C30 C29 C34 118.6(4)
C30 C29 N4 120.9(4)
C34 C29 N4 120.4(4)
C22 N3 C21 129.0(3)
C22 N3 C17 108.9(3)
C21 N3 C17 121.9(3)
C35 N4 C29 121.4(3)
C35 N4 C26 117.8(3)
C29 N4 C26 120.7(3)
N1 C15 C14 121.6(3)
N1 C15 C16 113.3(3)
C14 C15 C16 125.1(4)
C16 C17 N3 105.0(3)
C16 C17 C18 136.7(4)
N3 C17 C18 118.4(3)
C27 C28 C23 120.6(4)
C28 C27 C26 120.2(3)
C36 C35 C40 118.3(4)
C36 C35 N4 121.9(4)
C40 C35 N4 119.8(4)
N2 C22 N3 108.3(3)
N2 C22 C23 127.2(3)
N3 C22 C23 124.5(3)
C25 C24 C23 120.1(3)
C17 C16 N2 109.2(3)
C17 C16 C15 134.1(3)
N2 C16 C15 116.7(3)
C12 C13 C14 119.7(4)
C39 C40 C35 120.8(5)
C31 C30 C29 119.9(5)
C33 C34 C29 119.8(4)
C24 C25 C26 120.5(4)
C13 C12 C11 118.5(4)
N1 C11 C12 122.9(4)
C21 C20 C19 121.1(5)
C31 C32 C33 119.5(5)
C18 C19 C20 121.1(5)
C20 C21 N3 118.4(4)
C32 C33 C34 121.0(5)
C37 C36 C35 120.3(5)
C38 C39 C40 119.8(5)
C32 C31 C30 121.1(5)
C38 C37 C36 121.1(5)
C37 C38 C39 119.8(5)
C19 C18 C17 119.0(5)
F4 B1 F2 123.0(6)
F4 B1 F3 116.3(6)
F2 B1 F3 120.3(6)
F4 B1 F1 92.7(6)
F2 B1 F1 88.8(7)
F3 B1 F1 95.4(6)

loop_
_geom_bond_atom_site_label_1
_geom_bond_atom_site_label_2
_geom_bond_distance
C2 C1 1.395(6)
C2 C3 1.426(6)
C2 Ru1 2.210(4)
F3 B1 1.319(7)
F2 B1 1.295(7)
C3 C4 1.423(7)
C3 Ru1 2.156(4)
C1 C6 1.436(7)
C1 C7 1.519(7)
C1 Ru1 2.251(4)
F4 B1 1.292(8)
C5 C6 1.374(8)
C5 C4 1.429(7)
C5 Ru1 2.179(4)
C4 C9 1.506(7)
C4 Ru1 2.194(5)
F1 B1 1.601(11)
C6 Ru1 2.191(4)
C9 C8 1.466(9)
C9 C10 1.528(9)
Ru1 N2 2.099(3)
Ru1 N1 2.099(3)
Ru1 Cl1 2.3940(11)
N1 C11 1.344(5)
N1 C15 1.347(5)
N2 C22 1.329(4)
N2 C16 1.375(4)
C23 C24 1.394(5)
C23 C28 1.394(5)
C23 C22 1.459(5)
C26 C27 1.384(6)
C26 C25 1.390(5)
C26 N4 1.413(5)
C14 C13 1.375(6)
C14 C15 1.387(5)
C29 C30 1.384(6)
C29 C34 1.387(6)
C29 N4 1.410(5)
N3 C22 1.368(5)
N3 C21 1.390(5)
N3 C17 1.401(5)
N4 C35 1.408(5)
C15 C16 1.448(5)
C17 C16 1.372(5)
C17 C18 1.418(6)
C28 C27 1.379(5)
C35 C36 1.385(6)
C35 C40 1.389(6)
C24 C25 1.380(5)
C13 C12 1.372(7)
C40 C39 1.378(7)
C30 C31 1.373(7)
C34 C33 1.370(7)
C12 C11 1.374(6)
C20 C21 1.332(7)
C20 C19 1.432(8)
C32 C31 1.352(8)
C32 C33 1.364(9)
C19 C18 1.338(7)
C36 C37 1.373(7)
C39 C38 1.378(9)
C37 C38 1.360(9)
